data_1536057
loop_
_publ_author_name
'Chung, U.-C.'
'Jubera, V.'
'Mesa, J.L.'
'Pizarro, J.L.'
'Lezama, L.'
'Arriortua, M.I.'
'Rojo, T.'

_publ_section_title
;
 Mn (H P O3): a new manganese(II) phosphite with a condensed structure
;
_journal_name_full 'Journal of Solid State Chemistry'
_journal_page_first 2913
_journal_page_last 2921
_journal_volume 178
_journal_year 2005
_chemical_formula_sum 'H Mn O3 P'
_chemical_name_systematic 'Mn (H P O3)'
_space_group_IT_number 14
_symmetry_space_group_name_Hall '-P 2ybc'
_symmetry_space_group_name_H-M 'P 1 21/c 1'
_cell_angle_alpha 90
_cell_angle_beta 124.73
_cell_angle_gamma 90
_cell_formula_units_Z 8
_cell_length_a 8.036
_cell_length_b 8.24
_cell_length_c 10.41
_cell_volume 566.511
_citation_journal_id_ASTM JSSCBI
_cod_data_source_file Chung_JSSCBI_2005_1865.cif
_cod_data_source_block H1Mn1O3P1
_cod_original_cell_volume 566.5108
_cod_original_formula_sum 'H1 Mn1 O3 P1'
_cod_database_code 1536057

loop_
_symmetry_equiv_pos_as_xyz
x,y,z
-x,y+1/2,-z+1/2
-x,-y,-z
x,-y-1/2,z-1/2

loop_
_atom_site_label
_atom_site_type_symbol
_atom_site_fract_x
_atom_site_fract_y
_atom_site_fract_z
_atom_site_occupancy
_atom_site_U_iso_or_equiv
P2 P+3 -0.05023 -0.85156 -0.76488 1 0.0
Mn2 Mn+2 0.4744 -0.78985 -0.51319 1 0.0
O3 O-2 0.1528 -0.789 -0.72675 1 0.0
Mn1 Mn+2 0.81958 -0.36835 -0.12408 1 0.0
H1 H+1 0.234 -0.425 -0.371 1 0.0
O1 O-2 0.3512 -0.676 -0.39316 1 0.0
H2 H+1 -0.085 -0.98 -0.847 1 0.0
O4 O-2 -0.0285 -0.9093 -0.61578 1 0.0
O2 O-2 0.5175 -0.5153 -0.1355 1 0.0
O6 O-2 0.541 -0.4169 -0.34957 1 0.0
O5 O-2 0.7848 -0.7707 -0.3555 1 0.0
P1 P+3 0.40736 -0.50924 -0.31405 1 0.0
